data_4065652
loop_
_publ_author_name
'Fanjul, Tamara'
'Eastham, Graham'
'Fey, Natalie'
'Hamilton, Alex'
'Orpen, A. Guy'
'Pringle, Paul G.'
'Waugh, Mark'

_publ_section_title
;
 Palladium Complexes of the Heterodiphosphineo-C6H4(CH2PtBu2)(CH2PPh2) Are
 Highly Selective and Robust Catalysts for the Hydromethoxycarbonylation
 of Ethene
;
_journal_issue 10
_journal_name_full Organometallics
_journal_page_first 2292
_journal_paper_doi 10.1021/om100049n
_journal_volume 29
_journal_year 2010
_chemical_formula_moiety 'C28 H36 Cl2 P2 Pt, C H2 Cl2'
_chemical_formula_sum 'C29 H38 Cl4 P2 Pt'
_chemical_formula_weight 785.42
_chemical_name_systematic
; 
 ? 
;
_space_group_IT_number 4
_symmetry_cell_setting monoclinic
_symmetry_space_group_name_Hall 'P 2yb'
_symmetry_space_group_name_H-M 'P 1 21 1'
_atom_sites_solution_hydrogens geom
_atom_sites_solution_primary direct
_atom_sites_solution_secondary difmap
_audit_creation_method SHELXL-97
_cell_angle_alpha 90.00
_cell_angle_beta 118.458(2)
_cell_angle_gamma 90.00
_cell_formula_units_Z 2
_cell_length_a 10.4500(10)
_cell_length_b 14.9570(13)
_cell_length_c 10.8664(10)
_cell_measurement_reflns_used 9952
_cell_measurement_temperature 100(2)
_cell_measurement_theta_max 30.58
_cell_measurement_theta_min 3.99
_cell_volume 1493.2(2)
_computing_cell_refinement 'Apex II (Bruker-AXS, 2007)'
_computing_data_collection 'Apex II (Bruker-AXS, 2007)'
_computing_data_reduction
; 
 SAINT v7.34A (Bruker-AXS, 2007) & XPREP v2005/4 (Bruker-AXS, 2005) 
;
_computing_molecular_graphics 'Bruker SHELXTL'
_computing_publication_material 'Bruker SHELXTL'
_computing_structure_refinement 'SHELXL-97 (Sheldrick, 1997)'
_computing_structure_solution 'SHELXS-97 (Sheldrick, 1990)'
_diffrn_ambient_temperature 100(2)
_diffrn_measured_fraction_theta_full 0.990
_diffrn_measured_fraction_theta_max 0.990
_diffrn_measurement_device_type 'CCD area detector'
_diffrn_measurement_method 'phi and omega scans'
_diffrn_radiation_monochromator graphite
_diffrn_radiation_source 'fine-focus sealed tube'
_diffrn_radiation_type MoK\a
_diffrn_radiation_wavelength 0.71073
_diffrn_reflns_av_R_equivalents 0.0309
_diffrn_reflns_av_sigmaI/netI 0.0579
_diffrn_reflns_limit_h_max 14
_diffrn_reflns_limit_h_min -14
_diffrn_reflns_limit_k_max 20
_diffrn_reflns_limit_k_min -21
_diffrn_reflns_limit_l_max 15
_diffrn_reflns_limit_l_min -15
_diffrn_reflns_number 22845
_diffrn_reflns_theta_full 30.60
_diffrn_reflns_theta_max 30.60
_diffrn_reflns_theta_min 4.46
_exptl_absorpt_coefficient_mu 5.182
_exptl_absorpt_correction_T_max 0.7461
_exptl_absorpt_correction_T_min 0.4868
_exptl_absorpt_correction_type multi-scan
_exptl_absorpt_process_details 'sadabs - bruker 2008'
_exptl_crystal_colour colourless
_exptl_crystal_density_diffrn 1.747
_exptl_crystal_density_meas x
_exptl_crystal_density_method 'not measured'
_exptl_crystal_description block
_exptl_crystal_F_000 776
_exptl_crystal_size_max 0.35
_exptl_crystal_size_mid 0.32
_exptl_crystal_size_min 0.28
_refine_diff_density_max 3.136
_refine_diff_density_min -1.120
_refine_diff_density_rms 0.112
_refine_ls_abs_structure_details 'Flack H D (1983), Acta Cryst. A39, 876-881'
_refine_ls_abs_structure_Flack 0.004(3)
_refine_ls_extinction_method none
_refine_ls_goodness_of_fit_ref 0.881
_refine_ls_hydrogen_treatment constr
_refine_ls_matrix_type full
_refine_ls_number_parameters 331
_refine_ls_number_reflns 8773
_refine_ls_number_restraints 1
_refine_ls_restrained_S_all 0.881
_refine_ls_R_factor_all 0.0248
_refine_ls_R_factor_gt 0.0228
_refine_ls_shift/su_max 0.002
_refine_ls_shift/su_mean 0.000
_refine_ls_structure_factor_coef Fsqd
_refine_ls_weighting_details 'calc w=1/[\s^2^(Fo^2^)+(0.0000P)^2^+0.0000P] where P=(Fo^2^+2Fc^2^)/3'
_refine_ls_weighting_scheme calc
_refine_ls_wR_factor_gt 0.0480
_refine_ls_wR_factor_ref 0.0489
_reflns_number_gt 8290
_reflns_number_total 8773
_reflns_threshold_expression >2sigma(I)
_cod_data_source_file om100049n_si_001.cif
_cod_data_source_block Structre_3_[PtCl2(L3)]
_cod_original_sg_symbol_H-M P21
_cod_database_code 4065652

loop_
_symmetry_equiv_pos_as_xyz
'x, y, z'
'-x, y+1/2, -z'

loop_
_atom_site_label
_atom_site_type_symbol
_atom_site_fract_x
_atom_site_fract_y
_atom_site_fract_z
_atom_site_U_iso_or_equiv
_atom_site_adp_type
_atom_site_occupancy
_atom_site_symmetry_multiplicity
_atom_site_calc_flag
_atom_site_refinement_flags
Pt1 Pt 0.526903(10) 0.745664(9) 0.911304(10) 0.01057(3) Uani 1 1 d .
P1 P 0.52089(9) 0.81445(5) 1.09712(8) 0.01159(15) Uani 1 1 d .
P2 P 0.36511(9) 0.82952(5) 0.73325(9) 0.01195(15) Uani 1 1 d .
Cl1 Cl 0.70229(9) 0.63973(5) 1.05515(9) 0.01768(15) Uani 1 1 d .
Cl2 Cl 0.55966(9) 0.67946(5) 0.73042(9) 0.01728(15) Uani 1 1 d .
Cl3 Cl -0.05329(12) 0.04913(6) -0.05751(10) 0.0321(2) Uani 1 1 d .
Cl4 Cl 0.05556(10) 0.06649(6) 0.24349(10) 0.02465(18) Uani 1 1 d .
C1 C 0.3605(4) 0.8862(2) 1.0584(4) 0.0150(6) Uani 1 1 d .
H1A H 0.3623 0.8995 1.1485 0.018 Uiso 1 1 calc R
H1B H 0.3743 0.9437 1.0211 0.018 Uiso 1 1 calc R
C2 C 0.2094(4) 0.85215(19) 0.9580(4) 0.0142(6) Uani 1 1 d .
C3 C 0.1197(4) 0.8149(2) 1.0073(4) 0.0189(7) Uani 1 1 d .
H3 H 0.1563 0.8084 1.1053 0.023 Uiso 1 1 calc R
C4 C -0.0215(4) 0.7871(2) 0.9168(4) 0.0222(7) Uani 1 1 d .
H4 H -0.0799 0.7614 0.9530 0.027 Uiso 1 1 calc R
C5 C -0.0769(4) 0.7971(2) 0.7726(4) 0.0216(7) Uani 1 1 d .
H5 H -0.1721 0.7767 0.7094 0.026 Uiso 1 1 calc R
C6 C 0.0092(4) 0.8371(2) 0.7232(4) 0.0200(7) Uani 1 1 d .
H6 H -0.0295 0.8463 0.6254 0.024 Uiso 1 1 calc R
C7 C 0.1517(4) 0.86447(19) 0.8136(4) 0.0145(6) Uani 1 1 d .
C8 C 0.2405(4) 0.90782(19) 0.7538(3) 0.0150(6) Uani 1 1 d .
H8A H 0.2981 0.9573 0.8161 0.018 Uiso 1 1 calc R
H8B H 0.1737 0.9338 0.6614 0.018 Uiso 1 1 calc R
C9 C 0.2388(3) 0.7559(2) 0.5941(3) 0.0126(6) Uani 1 1 d .
C10 C 0.1664(4) 0.6887(2) 0.6277(4) 0.0168(6) Uani 1 1 d .
H10 H 0.1835 0.6823 0.7213 0.020 Uiso 1 1 calc R
C11 C 0.0699(4) 0.6318(2) 0.5238(4) 0.0186(7) Uani 1 1 d .
H11 H 0.0185 0.5880 0.5462 0.022 Uiso 1 1 calc R
C12 C 0.0478(4) 0.6385(2) 0.3864(4) 0.0195(7) Uani 1 1 d .
H12 H -0.0172 0.5988 0.3162 0.023 Uiso 1 1 calc R
C13 C 0.1204(4) 0.7026(2) 0.3540(4) 0.0205(7) Uani 1 1 d .
H13 H 0.1068 0.7065 0.2613 0.025 Uiso 1 1 calc R
C14 C 0.2136(4) 0.76190(19) 0.4554(3) 0.0175(7) Uani 1 1 d .
H14 H 0.2608 0.8072 0.4306 0.021 Uiso 1 1 calc R
C15 C 0.4489(4) 0.90232(19) 0.6571(3) 0.0134(6) Uani 1 1 d .
C16 C 0.5983(4) 0.9030(2) 0.7081(4) 0.0156(6) Uani 1 1 d .
H16 H 0.6580 0.8639 0.7825 0.019 Uiso 1 1 calc R
C17 C 0.6625(4) 0.96048(19) 0.6515(4) 0.0154(6) Uani 1 1 d .
H17 H 0.7651 0.9604 0.6876 0.019 Uiso 1 1 calc R
C18 C 0.5759(4) 1.0177(2) 0.5421(4) 0.0162(6) Uani 1 1 d .
H18 H 0.6190 1.0570 0.5037 0.019 Uiso 1 1 calc R
C19 C 0.4262(4) 1.0170(2) 0.4896(4) 0.0171(7) Uani 1 1 d .
H19 H 0.3668 1.0553 0.4141 0.021 Uiso 1 1 calc R
C20 C 0.3622(4) 0.96054(19) 0.5468(4) 0.0162(7) Uani 1 1 d .
H20 H 0.2597 0.9613 0.5111 0.019 Uiso 1 1 calc R
C21 C 0.5289(3) 0.7363(3) 1.2394(3) 0.0139(6) Uani 1 1 d .
C22 C 0.4322(4) 0.6556(2) 1.1626(4) 0.0190(7) Uani 1 1 d .
H22A H 0.4222 0.6169 1.2302 0.029 Uiso 1 1 calc R
H22B H 0.4769 0.6219 1.1156 0.029 Uiso 1 1 calc R
H22C H 0.3358 0.6768 1.0929 0.029 Uiso 1 1 calc R
C23 C 0.4699(4) 0.7796(2) 1.3314(4) 0.0190(7) Uani 1 1 d .
H23A H 0.4885 0.7398 1.4098 0.028 Uiso 1 1 calc R
H23B H 0.3650 0.7896 1.2751 0.028 Uiso 1 1 calc R
H23C H 0.5190 0.8369 1.3676 0.028 Uiso 1 1 calc R
C24 C 0.6833(4) 0.7043(2) 1.3410(4) 0.0177(6) Uani 1 1 d .
H24A H 0.7393 0.7539 1.4016 0.027 Uiso 1 1 calc R
H24B H 0.7311 0.6831 1.2877 0.027 Uiso 1 1 calc R
H24C H 0.6782 0.6553 1.3985 0.027 Uiso 1 1 calc R
C25 C 0.6729(4) 0.8988(2) 1.1719(4) 0.0163(6) Uani 1 1 d .
C26 C 0.6864(4) 0.9428(2) 1.3059(4) 0.0227(7) Uani 1 1 d .
H26A H 0.7137 0.8975 1.3793 0.034 Uiso 1 1 calc R
H26B H 0.5928 0.9695 1.2860 0.034 Uiso 1 1 calc R
H26C H 0.7612 0.9895 1.3374 0.034 Uiso 1 1 calc R
C27 C 0.8188(4) 0.8540(2) 1.2027(4) 0.0211(7) Uani 1 1 d .
H27A H 0.8972 0.8984 1.2420 0.032 Uiso 1 1 calc R
H27B H 0.8115 0.8301 1.1157 0.032 Uiso 1 1 calc R
H27C H 0.8402 0.8053 1.2700 0.032 Uiso 1 1 calc R
C28 C 0.6411(4) 0.9724(2) 1.0617(4) 0.0191(7) Uani 1 1 d .
H28A H 0.5599 1.0094 1.0531 0.029 Uiso 1 1 calc R
H28B H 0.6154 0.9448 0.9711 0.029 Uiso 1 1 calc R
H28C H 0.7277 1.0098 1.0907 0.029 Uiso 1 1 calc R
C29 C 0.1028(4) 0.0476(2) 0.1088(4) 0.0243(8) Uani 1 1 d .
H29A H 0.1716 0.0944 0.1127 0.029 Uiso 1 1 calc R
H29B H 0.1519 -0.0111 0.1236 0.029 Uiso 1 1 calc R

loop_
_atom_site_aniso_label
_atom_site_aniso_U_11
_atom_site_aniso_U_22
_atom_site_aniso_U_33
_atom_site_aniso_U_23
_atom_site_aniso_U_13
_atom_site_aniso_U_12
Pt1 0.01268(5) 0.01021(4) 0.01044(5) 0.00004(6) 0.00684(4) 0.00128(6)
P1 0.0146(4) 0.0103(3) 0.0119(4) 0.0001(3) 0.0080(3) 0.0005(3)
P2 0.0134(4) 0.0127(3) 0.0116(4) 0.0009(3) 0.0075(3) 0.0018(3)
Cl1 0.0208(4) 0.0177(3) 0.0151(4) 0.0032(3) 0.0090(3) 0.0074(3)
Cl2 0.0200(4) 0.0198(3) 0.0132(4) -0.0028(3) 0.0088(3) 0.0050(3)
Cl3 0.0298(5) 0.0393(5) 0.0200(5) -0.0042(4) 0.0062(4) -0.0030(4)
Cl4 0.0251(5) 0.0300(4) 0.0223(4) 0.0017(3) 0.0141(4) -0.0006(3)
C1 0.0187(17) 0.0138(13) 0.0165(16) -0.0023(11) 0.0116(14) 0.0004(11)
C2 0.0160(16) 0.0126(13) 0.0184(16) -0.0002(11) 0.0117(14) 0.0017(11)
C3 0.0218(19) 0.0181(15) 0.0227(18) 0.0035(13) 0.0154(16) 0.0048(12)
C4 0.0213(19) 0.0181(15) 0.033(2) 0.0032(14) 0.0179(17) 0.0029(12)
C5 0.0128(17) 0.0183(14) 0.034(2) -0.0029(14) 0.0117(16) 0.0026(12)
C6 0.0207(18) 0.0207(15) 0.0210(18) -0.0013(13) 0.0120(15) 0.0040(13)
C7 0.0169(17) 0.0113(13) 0.0204(17) -0.0011(11) 0.0131(14) 0.0038(11)
C8 0.0202(18) 0.0135(13) 0.0157(16) -0.0002(11) 0.0122(14) 0.0039(11)
C9 0.0102(12) 0.0141(18) 0.0128(13) 0.0015(12) 0.0049(10) 0.0032(11)
C10 0.0191(18) 0.0174(14) 0.0158(16) 0.0014(12) 0.0098(14) 0.0020(12)
C11 0.0166(18) 0.0188(15) 0.0217(18) 0.0008(13) 0.0102(15) 0.0001(12)
C12 0.0174(18) 0.0207(15) 0.0163(17) -0.0024(12) 0.0048(14) 0.0007(12)
C13 0.0238(19) 0.0231(16) 0.0137(17) 0.0009(13) 0.0081(15) 0.0007(13)
C14 0.0218(16) 0.020(2) 0.0149(15) -0.0021(11) 0.0125(13) -0.0031(11)
C15 0.0188(17) 0.0136(13) 0.0127(15) 0.0006(11) 0.0115(13) 0.0016(11)
C16 0.0209(18) 0.0137(13) 0.0135(16) -0.0009(11) 0.0092(14) 0.0012(11)
C17 0.0159(17) 0.0176(15) 0.0154(17) -0.0035(11) 0.0096(14) -0.0032(11)
C18 0.024(2) 0.0133(14) 0.0157(16) -0.0014(12) 0.0132(15) -0.0018(12)
C19 0.0232(19) 0.0144(15) 0.0156(16) 0.0004(12) 0.0107(15) 0.0015(12)
C20 0.0161(17) 0.0164(15) 0.0164(17) -0.0002(11) 0.0081(14) 0.0016(11)
C21 0.0199(14) 0.0126(15) 0.0131(13) 0.0022(14) 0.0110(11) 0.0015(14)
C22 0.0225(19) 0.0170(14) 0.0200(18) 0.0008(12) 0.0120(15) -0.0035(12)
C23 0.0250(19) 0.0213(14) 0.0170(17) -0.0011(13) 0.0151(15) 0.0025(13)
C24 0.0198(18) 0.0173(14) 0.0143(16) 0.0025(12) 0.0068(14) 0.0009(12)
C25 0.0186(18) 0.0130(13) 0.0190(17) -0.0022(12) 0.0104(14) -0.0016(11)
C26 0.028(2) 0.0201(15) 0.0200(19) -0.0074(14) 0.0120(16) -0.0057(14)
C27 0.0178(18) 0.0197(15) 0.0241(19) 0.0005(13) 0.0085(15) -0.0018(13)
C28 0.0224(19) 0.0165(14) 0.0198(18) 0.0030(12) 0.0112(15) -0.0033(12)
C29 0.022(2) 0.0309(19) 0.0208(19) -0.0042(14) 0.0105(16) 0.0010(14)

loop_
_atom_type_symbol
_atom_type_description
_atom_type_scat_dispersion_real
_atom_type_scat_dispersion_imag
_atom_type_scat_source
C C 0.0033 0.0016 'International Tables Vol C Tables 4.2.6.8 and 6.1.1.4'
H H 0.0000 0.0000 'International Tables Vol C Tables 4.2.6.8 and 6.1.1.4'
P P 0.1023 0.0942 'International Tables Vol C Tables 4.2.6.8 and 6.1.1.4'
Cl Cl 0.1484 0.1585 'International Tables Vol C Tables 4.2.6.8 and 6.1.1.4'
Pt Pt -1.7033 8.3905 'International Tables Vol C Tables 4.2.6.8 and 6.1.1.4'

loop_
_geom_angle_atom_site_label_1
_geom_angle_atom_site_label_2
_geom_angle_atom_site_label_3
_geom_angle
P2 Pt1 P1 100.51(3)
P2 Pt1 Cl1 166.25(3)
P1 Pt1 Cl1 93.23(3)
P2 Pt1 Cl2 82.29(3)
P1 Pt1 Cl2 173.83(3)
Cl1 Pt1 Cl2 83.99(3)
C1 P1 C25 101.25(14)
C1 P1 C21 102.89(14)
C25 P1 C21 111.02(15)
C1 P1 Pt1 117.34(11)
C25 P1 Pt1 108.00(11)
C21 P1 Pt1 115.43(11)
C15 P2 C9 107.32(15)
C15 P2 C8 101.25(14)
C9 P2 C8 102.14(15)
C15 P2 Pt1 113.37(11)
C9 P2 Pt1 109.04(11)
C8 P2 Pt1 122.36(11)
C2 C1 P1 119.0(2)
C2 C1 H1A 107.6
P1 C1 H1A 107.6
C2 C1 H1B 107.6
P1 C1 H1B 107.6
H1A C1 H1B 107.0
C3 C2 C7 118.2(3)
C3 C2 C1 121.1(3)
C7 C2 C1 120.5(3)
C4 C3 C2 121.9(3)
C4 C3 H3 119.1
C2 C3 H3 119.1
C3 C4 C5 119.6(3)
C3 C4 H4 120.2
C5 C4 H4 120.2
C6 C5 C4 118.9(3)
C6 C5 H5 120.6
C4 C5 H5 120.6
C5 C6 C7 121.7(3)
C5 C6 H6 119.1
C7 C6 H6 119.1
C6 C7 C2 119.7(3)
C6 C7 C8 119.4(3)
C2 C7 C8 121.0(3)
C7 C8 P2 113.2(2)
C7 C8 H8A 108.9
P2 C8 H8A 108.9
C7 C8 H8B 108.9
P2 C8 H8B 108.9
H8A C8 H8B 107.7
C14 C9 C10 118.4(3)
C14 C9 P2 122.8(2)
C10 C9 P2 118.8(2)
C11 C10 C9 119.9(3)
C11 C10 H10 120.0
C9 C10 H10 120.0
C10 C11 C12 120.6(3)
C10 C11 H11 119.7
C12 C11 H11 119.7
C13 C12 C11 119.6(3)
C13 C12 H12 120.2
C11 C12 H12 120.2
C12 C13 C14 120.6(3)
C12 C13 H13 119.7
C14 C13 H13 119.7
C13 C14 C9 120.9(3)
C13 C14 H14 119.6
C9 C14 H14 119.6
C16 C15 C20 118.7(3)
C16 C15 P2 121.0(2)
C20 C15 P2 120.2(3)
C15 C16 C17 120.9(3)
C15 C16 H16 119.6
C17 C16 H16 119.6
C18 C17 C16 120.0(3)
C18 C17 H17 120.0
C16 C17 H17 120.0
C19 C18 C17 119.6(3)
C19 C18 H18 120.2
C17 C18 H18 120.2
C18 C19 C20 120.6(3)
C18 C19 H19 119.7
C20 C19 H19 119.7
C19 C20 C15 120.3(3)
C19 C20 H20 119.9
C15 C20 H20 119.9
C24 C21 C22 109.8(3)
C24 C21 C23 105.8(3)
C22 C21 C23 108.6(3)
C24 C21 P1 113.5(2)
C22 C21 P1 106.1(2)
C23 C21 P1 113.0(3)
C21 C22 H22A 109.5
C21 C22 H22B 109.5
H22A C22 H22B 109.5
C21 C22 H22C 109.5
H22A C22 H22C 109.5
H22B C22 H22C 109.5
C21 C23 H23A 109.5
C21 C23 H23B 109.5
H23A C23 H23B 109.5
C21 C23 H23C 109.5
H23A C23 H23C 109.5
H23B C23 H23C 109.5
C21 C24 H24A 109.5
C21 C24 H24B 109.5
H24A C24 H24B 109.5
C21 C24 H24C 109.5
H24A C24 H24C 109.5
H24B C24 H24C 109.5
C26 C25 C28 108.5(3)
C26 C25 C27 110.1(3)
C28 C25 C27 107.6(3)
C26 C25 P1 111.9(2)
C28 C25 P1 108.5(2)
C27 C25 P1 110.2(2)
C25 C26 H26A 109.5
C25 C26 H26B 109.5
H26A C26 H26B 109.5
C25 C26 H26C 109.5
H26A C26 H26C 109.5
H26B C26 H26C 109.5
C25 C27 H27A 109.5
C25 C27 H27B 109.5
H27A C27 H27B 109.5
C25 C27 H27C 109.5
H27A C27 H27C 109.5
H27B C27 H27C 109.5
C25 C28 H28A 109.5
C25 C28 H28B 109.5
H28A C28 H28B 109.5
C25 C28 H28C 109.5
H28A C28 H28C 109.5
H28B C28 H28C 109.5
Cl3 C29 Cl4 110.9(2)
Cl3 C29 H29A 109.5
Cl4 C29 H29A 109.5
Cl3 C29 H29B 109.5
Cl4 C29 H29B 109.5
H29A C29 H29B 108.0

loop_
_geom_bond_atom_site_label_1
_geom_bond_atom_site_label_2
_geom_bond_distance
Pt1 P2 2.2489(8)
Pt1 P1 2.2935(8)
Pt1 Cl1 2.3628(8)
Pt1 Cl2 2.3669(8)
P1 C1 1.862(3)
P1 C25 1.883(3)
P1 C21 1.908(3)
P2 C15 1.824(3)
P2 C9 1.828(3)
P2 C8 1.842(3)
Cl3 C29 1.766(4)
Cl4 C29 1.776(4)
C1 C2 1.517(5)
C1 H1A 0.9900
C1 H1B 0.9900
C2 C3 1.398(4)
C2 C7 1.399(5)
C3 C4 1.391(5)
C3 H3 0.9500
C4 C5 1.396(5)
C4 H4 0.9500
C5 C6 1.385(5)
C5 H5 0.9500
C6 C7 1.398(5)
C6 H6 0.9500
C7 C8 1.510(4)
C8 H8A 0.9900
C8 H8B 0.9900
C9 C14 1.403(4)
C9 C10 1.406(4)
C10 C11 1.389(5)
C10 H10 0.9500
C11 C12 1.401(5)
C11 H11 0.9500
C12 C13 1.368(5)
C12 H12 0.9500
C13 C14 1.388(5)
C13 H13 0.9500
C14 H14 0.9500
C15 C16 1.386(5)
C15 C20 1.408(4)
C16 C17 1.401(4)
C16 H16 0.9500
C17 C18 1.393(5)
C17 H17 0.9500
C18 C19 1.386(5)
C18 H18 0.9500
C19 C20 1.393(5)
C19 H19 0.9500
C20 H20 0.9500
C21 C24 1.534(5)
C21 C22 1.539(5)
C21 C23 1.544(4)
C22 H22A 0.9800
C22 H22B 0.9800
C22 H22C 0.9800
C23 H23A 0.9800
C23 H23B 0.9800
C23 H23C 0.9800
C24 H24A 0.9800
C24 H24B 0.9800
C24 H24C 0.9800
C25 C26 1.542(5)
C25 C28 1.542(5)
C25 C27 1.549(5)
C26 H26A 0.9800
C26 H26B 0.9800
C26 H26C 0.9800
C27 H27A 0.9800
C27 H27B 0.9800
C27 H27C 0.9800
C28 H28A 0.9800
C28 H28B 0.9800
C28 H28C 0.9800
C29 H29A 0.9900
C29 H29B 0.9900

loop_
_geom_torsion_atom_site_label_1
_geom_torsion_atom_site_label_2
_geom_torsion_atom_site_label_3
_geom_torsion_atom_site_label_4
_geom_torsion
P2 Pt1 P1 C1 18.90(12)
Cl1 Pt1 P1 C1 -161.49(12)
Cl2 Pt1 P1 C1 135.5(3)
P2 Pt1 P1 C25 -94.61(11)
Cl1 Pt1 P1 C25 85.01(11)
Cl2 Pt1 P1 C25 22.0(3)
P2 Pt1 P1 C21 140.49(11)
Cl1 Pt1 P1 C21 -39.89(11)
Cl2 Pt1 P1 C21 -102.9(3)
P1 Pt1 P2 C15 108.04(11)
Cl1 Pt1 P2 C15 -70.33(17)
Cl2 Pt1 P2 C15 -66.39(11)
P1 Pt1 P2 C9 -132.47(10)
Cl1 Pt1 P2 C9 49.16(17)
Cl2 Pt1 P2 C9 53.10(10)
P1 Pt1 P2 C8 -13.65(13)
Cl1 Pt1 P2 C8 167.97(15)
Cl2 Pt1 P2 C8 171.91(13)
C25 P1 C1 C2 162.0(3)
C21 P1 C1 C2 -83.1(3)
Pt1 P1 C1 C2 44.8(3)
P1 C1 C2 C3 99.9(3)
P1 C1 C2 C7 -85.7(3)
C7 C2 C3 C4 2.5(5)
C1 C2 C3 C4 177.0(3)
C2 C3 C4 C5 -0.6(5)
C3 C4 C5 C6 -1.9(5)
C4 C5 C6 C7 2.5(5)
C5 C6 C7 C2 -0.6(5)
C5 C6 C7 C8 -180.0(3)
C3 C2 C7 C6 -1.9(4)
C1 C2 C7 C6 -176.4(3)
C3 C2 C7 C8 177.5(3)
C1 C2 C7 C8 2.9(4)
C6 C7 C8 P2 -98.1(3)
C2 C7 C8 P2 82.5(3)
C15 P2 C8 C7 178.8(2)
C9 P2 C8 C7 68.1(3)
Pt1 P2 C8 C7 -54.0(3)
C15 P2 C9 C14 -2.4(3)
C8 P2 C9 C14 103.6(3)
Pt1 P2 C9 C14 -125.6(2)
C15 P2 C9 C10 175.9(2)
C8 P2 C9 C10 -78.1(3)
Pt1 P2 C9 C10 52.7(3)
C14 C9 C10 C11 -1.6(5)
P2 C9 C10 C11 -180.0(2)
C9 C10 C11 C12 2.3(5)
C10 C11 C12 C13 -1.0(5)
C11 C12 C13 C14 -1.1(5)
C12 C13 C14 C9 1.9(5)
C10 C9 C14 C13 -0.6(5)
P2 C9 C14 C13 177.8(3)
C9 P2 C15 C16 -120.4(3)
C8 P2 C15 C16 133.0(3)
Pt1 P2 C15 C16 0.1(3)
C9 P2 C15 C20 61.0(3)
C8 P2 C15 C20 -45.6(3)
Pt1 P2 C15 C20 -178.5(2)
C20 C15 C16 C17 0.1(5)
P2 C15 C16 C17 -178.5(2)
C15 C16 C17 C18 -0.2(5)
C16 C17 C18 C19 -0.3(5)
C17 C18 C19 C20 1.0(5)
C18 C19 C20 C15 -1.1(5)
C16 C15 C20 C19 0.6(5)
P2 C15 C20 C19 179.2(2)
C1 P1 C21 C24 -150.5(2)
C25 P1 C21 C24 -43.0(3)
Pt1 P1 C21 C24 80.4(3)
C1 P1 C21 C22 88.8(2)
C25 P1 C21 C22 -163.6(2)
Pt1 P1 C21 C22 -40.3(2)
C1 P1 C21 C23 -30.1(3)
C25 P1 C21 C23 77.5(3)
Pt1 P1 C21 C23 -159.2(2)
C1 P1 C25 C26 61.2(3)
C21 P1 C25 C26 -47.5(3)
Pt1 P1 C25 C26 -174.9(2)
C1 P1 C25 C28 -58.4(2)
C21 P1 C25 C28 -167.1(2)
Pt1 P1 C25 C28 65.4(2)
C1 P1 C25 C27 -176.0(2)
C21 P1 C25 C27 75.3(3)
Pt1 P1 C25 C27 -52.2(3)
